data_7124984
loop_
_publ_author_name
'Kennedy, Stuart R.'
'Miquelot, Adeline'
'Aguilar, Juan A.'
'Steed, Jonathan W.'

_publ_section_title
;
 Trimeric cyclamers: solution aggregation and high Z' crystals based on
 guest structure and basicity.
;
_journal_issue 79
_journal_name_full 'Chemical communications (Cambridge, England)'
_journal_page_first 11846
_journal_page_last 11849
_journal_paper_doi 10.1039/c6cc06054d
_journal_volume 52
_journal_year 2016
_chemical_formula_sum 'C12.2 H11.5 N2.7 O5.4'
_chemical_formula_weight 282.34
_space_group_crystal_system tetragonal
_space_group_IT_number 114
_space_group_name_Hall 'P -4 2n'
_space_group_name_H-M_alt 'P -4 21 c'
_atom_sites_solution_hydrogens geom
_audit_creation_method SHELXL-2014/7
_audit_update_record
;
2016-07-22 deposited with the CCDC.
2016-09-01 downloaded from the CCDC.
;
_cell_angle_alpha 90
_cell_angle_beta 90
_cell_angle_gamma 90
_cell_formula_units_Z 8
_cell_length_a 17.707(3)
_cell_length_b 17.707(3)
_cell_length_c 7.3732(10)
_cell_measurement_reflns_used 2853
_cell_measurement_temperature 296(2)
_cell_measurement_theta_max 27.31
_cell_measurement_theta_min 1.58
_cell_volume 2311.8(6)
_computing_structure_refinement 'SHELXL-2014/7 (Sheldrick, 2014)'
_diffrn_ambient_temperature 296(2)
_diffrn_measured_fraction_theta_full 0.993
_diffrn_measured_fraction_theta_max 0.993
_diffrn_measurement_device_type 'Diamond I19'
_diffrn_radiation_type Synchrotron
_diffrn_radiation_wavelength 0.6889
_diffrn_reflns_av_R_equivalents 0.0559
_diffrn_reflns_av_unetI/netI 0.0351
_diffrn_reflns_Laue_measured_fraction_full 0.993
_diffrn_reflns_Laue_measured_fraction_max 0.993
_diffrn_reflns_limit_h_max 23
_diffrn_reflns_limit_h_min -23
_diffrn_reflns_limit_k_max 23
_diffrn_reflns_limit_k_min -23
_diffrn_reflns_limit_l_max 6
_diffrn_reflns_limit_l_min -9
_diffrn_reflns_number 22865
_diffrn_reflns_point_group_measured_fraction_full 0.995
_diffrn_reflns_point_group_measured_fraction_max 0.994
_diffrn_reflns_theta_full 24.415
_diffrn_reflns_theta_max 27.310
_diffrn_reflns_theta_min 1.576
_diffrn_source 'Diamond I19'
_exptl_absorpt_coefficient_mu 0.122
_exptl_absorpt_correction_type none
_exptl_crystal_colour yellow
_exptl_crystal_density_diffrn 1.622
_exptl_crystal_description needle
_exptl_crystal_F_000 1174
_exptl_crystal_size_max 0.100
_exptl_crystal_size_mid 0.010
_exptl_crystal_size_min 0.001
_platon_squeeze_details
;
From PLaton electron count of 358 per cell there should be 5.6 nitrobenzene
molecules per unit cell.
;
_refine_diff_density_max 0.342
_refine_diff_density_min -0.330
_refine_diff_density_rms 0.081
_refine_ls_abs_structure_details
;
 Flack x determined using 1007 quotients [(I+)-(I-)]/[(I+)+(I-)]
 (Parsons, Flack and Wagner, Acta Cryst. B69 (2013) 249-259).
;
_refine_ls_abs_structure_Flack 0.7(3)
_refine_ls_extinction_method none
_refine_ls_goodness_of_fit_ref 1.030
_refine_ls_hydrogen_treatment constr
_refine_ls_matrix_type full
_refine_ls_number_parameters 129
_refine_ls_number_reflns 2853
_refine_ls_number_restraints 0
_refine_ls_restrained_S_all 1.030
_refine_ls_R_factor_all 0.0790
_refine_ls_R_factor_gt 0.0749
_refine_ls_shift/su_max 0.000
_refine_ls_shift/su_mean 0.000
_refine_ls_structure_factor_coef Fsqd
_refine_ls_weighting_details 'w=1/[\s^2^(Fo^2^)+(0.1042P)^2^+3.3608P] where P=(Fo^2^+2Fc^2^)/3'
_refine_ls_weighting_scheme calc
_refine_ls_wR_factor_gt 0.1999
_refine_ls_wR_factor_ref 0.2027
_reflns_Friedel_coverage 0.760
_reflns_Friedel_fraction_full 0.997
_reflns_Friedel_fraction_max 0.995
_reflns_number_gt 2613
_reflns_number_total 2853
_reflns_threshold_expression 'I > 2\s(I)'
_cod_data_source_file c6cc06054d2.cif
_cod_data_source_block NBZSQZ
_cod_original_cell_volume 2311.8(7)
_cod_original_formula_sum 'C12.20 H11.50 N2.70 O5.40'
_cod_database_code 7124984
_shelx_shelxl_version_number 2014/7
_shelx_space_group_comment
;
The symmetry employed for this shelxl refinement is uniquely defined
by the following loop, which should always be used as a source of
symmetry information in preference to the above space-group names.
They are only intended as comments.
;
_shelx_estimated_absorpt_t_min 0.988
_shelx_estimated_absorpt_t_max 1.000

loop_
_space_group_symop_operation_xyz
'x, y, z'
'y, -x, -z'
'-x, -y, z'
'-y, x, -z'
'x+1/2, -y+1/2, -z+1/2'
'-x+1/2, y+1/2, -z+1/2'
'-y+1/2, -x+1/2, z+1/2'
'y+1/2, x+1/2, z+1/2'

loop_
_atom_site_label
_atom_site_type_symbol
_atom_site_fract_x
_atom_site_fract_y
_atom_site_fract_z
_atom_site_U_iso_or_equiv
_atom_site_adp_type
_atom_site_occupancy
_atom_site_site_symmetry_order
_atom_site_calc_flag
_atom_site_refinement_flags_posn
_atom_site_refinement_flags_adp
O1 O 0.24353(18) 0.62660(18) 0.8034(5) 0.0332(8) Uani 1 1 d . .
N1 N 0.1575(2) 0.6182(2) 1.0283(5) 0.0335(9) Uani 1 1 d . .
H1A H 0.1405 0.5760 0.9877 0.040 Uiso 1 1 calc R U
H1B H 0.1382 0.6379 1.1242 0.040 Uiso 1 1 calc R U
C1 C 0.2139(3) 0.6531(2) 0.9424(6) 0.0271(9) Uani 1 1 d . .
O2 O 0.48014(16) 0.88378(17) 0.7337(5) 0.0324(8) Uani 1 1 d . .
H2 H 0.4657 0.9208 0.6766 0.039 Uiso 1 1 calc R U
N2 N 0.2368(2) 0.7201(2) 1.0113(5) 0.0297(8) Uani 1 1 d . .
H2A H 0.2132 0.7380 1.1037 0.036 Uiso 1 1 calc R U
C2 C 0.2981(2) 0.7627(2) 0.9382(6) 0.0241(8) Uani 1 1 d . .
O3 O 0.39075(19) 0.99898(16) 0.7188(5) 0.0301(7) Uani 1 1 d . .
C3 C 0.2880(2) 0.8366(2) 0.8976(5) 0.0239(8) Uani 1 1 d . .
H3 H 0.2409 0.8587 0.9141 0.029 Uiso 1 1 calc R U
O4 O 0.27092(18) 0.98703(18) 0.8050(5) 0.0314(7) Uani 1 1 d . .
C4 C 0.3490(2) 0.8803(2) 0.8301(5) 0.0216(8) Uani 1 1 d . .
C5 C 0.4191(2) 0.8457(2) 0.8002(6) 0.0232(8) Uani 1 1 d . .
C6 C 0.4284(2) 0.7700(2) 0.8421(7) 0.0301(10) Uani 1 1 d . .
H6 H 0.4748 0.7468 0.8227 0.036 Uiso 1 1 calc R U
C7 C 0.3684(2) 0.7284(2) 0.9135(6) 0.0278(9) Uani 1 1 d . .
H7 H 0.3752 0.6780 0.9445 0.033 Uiso 1 1 calc R U
C8 C 0.3391(2) 0.9604(2) 0.7802(6) 0.0234(8) Uani 1 1 d . .
H4 H 0.2540 1.0329 0.7773 0.11(3) Uiso 1 1 d R .

loop_
_atom_site_aniso_label
_atom_site_aniso_U_11
_atom_site_aniso_U_22
_atom_site_aniso_U_33
_atom_site_aniso_U_23
_atom_site_aniso_U_13
_atom_site_aniso_U_12
O1 0.0382(17) 0.0321(16) 0.0295(16) -0.0020(13) 0.0075(14) -0.0214(13)
N1 0.037(2) 0.0333(19) 0.031(2) -0.0049(16) 0.0105(16) -0.0165(15)
C1 0.034(2) 0.0247(19) 0.0227(19) 0.0046(16) -0.0027(16) -0.0166(17)
O2 0.0210(13) 0.0239(14) 0.052(2) 0.0150(15) -0.0058(13) -0.0054(11)
N2 0.0319(19) 0.0335(19) 0.0238(17) -0.0035(15) 0.0020(15) -0.0153(15)
C2 0.0262(19) 0.0253(18) 0.0209(18) 0.0021(15) 0.0014(15) -0.0071(15)
O3 0.0336(16) 0.0175(13) 0.0393(18) 0.0071(13) -0.0052(14) -0.0031(11)
C3 0.0206(18) 0.0275(19) 0.0237(19) 0.0002(16) 0.0021(14) -0.0118(14)
O4 0.0292(15) 0.0288(16) 0.0363(17) -0.0006(13) 0.0043(14) -0.0011(12)
C4 0.0225(17) 0.0203(17) 0.0220(18) 0.0057(14) -0.0022(14) -0.0088(14)
C5 0.0150(16) 0.0238(18) 0.031(2) 0.0056(16) -0.0049(15) -0.0070(13)
C6 0.024(2) 0.027(2) 0.039(2) 0.0065(18) -0.0085(18) -0.0093(16)
C7 0.030(2) 0.0218(18) 0.032(2) 0.0087(16) -0.0108(17) -0.0073(16)
C8 0.0250(18) 0.0226(18) 0.0225(19) 0.0019(15) -0.0002(16) -0.0033(14)

loop_
_atom_type_symbol
_atom_type_description
_atom_type_scat_dispersion_real
_atom_type_scat_dispersion_imag
_atom_type_scat_source
C C 0.0030 0.0010 'International Tables Vol C Tables 4.2.6.8 and 6.1.1.4'
H H 0.0000 0.0000 'International Tables Vol C Tables 4.2.6.8 and 6.1.1.4'
N N 0.0060 0.0030 'International Tables Vol C Tables 4.2.6.8 and 6.1.1.4'
O O 0.0110 0.0060 'International Tables Vol C Tables 4.2.6.8 and 6.1.1.4'

loop_
_geom_angle_atom_site_label_1
_geom_angle_atom_site_label_2
_geom_angle_atom_site_label_3
_geom_angle
O1 C1 N1 122.2(4)
O1 C1 N2 120.9(4)
N1 C1 N2 116.9(4)
C1 N2 C2 123.3(4)
C3 C2 C7 120.6(4)
C3 C2 N2 119.5(4)
C7 C2 N2 119.9(4)
C2 C3 C4 120.3(4)
C5 C4 C3 119.3(3)
C5 C4 C8 119.1(3)
C3 C4 C8 121.5(4)
O2 C5 C6 117.7(4)
O2 C5 C4 122.7(3)
C6 C5 C4 119.6(4)
C5 C6 C7 120.3(4)
C6 C7 C2 119.9(4)
O3 C8 O4 122.6(4)
O3 C8 C4 122.6(4)
O4 C8 C4 114.9(3)

loop_
_geom_bond_atom_site_label_1
_geom_bond_atom_site_label_2
_geom_bond_distance
O1 C1 1.243(6)
N1 C1 1.334(5)
C1 N2 1.354(5)
O2 C5 1.365(5)
N2 C2 1.427(5)
C2 C3 1.354(6)
C2 C7 1.397(6)
O3 C8 1.227(5)
C3 C4 1.419(5)
O4 C8 1.309(5)
C4 C5 1.403(5)
C4 C8 1.476(5)
C5 C6 1.385(6)
C6 C7 1.396(6)

loop_
_geom_hbond_atom_site_label_D
_geom_hbond_atom_site_label_H
_geom_hbond_atom_site_label_A
_geom_hbond_distance_DH
_geom_hbond_distance_HA
_geom_hbond_distance_DA
_geom_hbond_angle_DHA
_geom_hbond_site_symmetry_A
N1 H1A O3 0.86 2.12 2.916(5) 154.4 6_546
N1 H1B O1 0.86 2.30 3.056(5) 147.0 8_455
O2 H2 O3 0.82 1.94 2.584(4) 134.5 .
N2 H2A O1 0.86 2.13 2.935(5) 156.3 8_455
O4 H4 O1 0.89 1.76 2.610(4) 158.1 6_556

loop_
_platon_squeeze_void_nr
_platon_squeeze_void_average_x
_platon_squeeze_void_average_y
_platon_squeeze_void_average_z
_platon_squeeze_void_volume
_platon_squeeze_void_count_electrons
_platon_squeeze_void_content
1 0.000 0.000 -0.023 365 179 ' '
2 0.500 0.500 -0.045 365 179 ' '
